data_2101912
loop_
_publ_author_name
'Blazis, Vincent J.'
'Koeller, Kevin J.'
'Rath, Nigam P.'
'Spilling, Christopher D.'

_publ_section_title
;
 Application of Wallach's Rule in a Comparison of the X-ray Crystal
 Structures of the Racemate and the (<i>S</i>) Enantiomer of
 (1-Hydroxy-3-phenyl-2-propenyl) Dimethylphosphonate
;
_journal_issue 5
_journal_name_full 'Acta Crystallographica Section B'
_journal_page_first 838
_journal_page_last 842
_journal_paper_doi 10.1107/S0108768197005703
_journal_volume 53
_journal_year 1997
_chemical_formula_sum 'C11 H15 O4 P'
_chemical_formula_weight 242.20
_chemical_name_systematic
;
 ?
;
_space_group_IT_number 14
_symmetry_cell_setting monoclinic
_symmetry_space_group_name_Hall '-P 2ybc'
_symmetry_space_group_name_H-M 'P 1 21/c 1'
_audit_creation_method SHELXL
_cell_angle_alpha 90.00
_cell_angle_beta 107.0370(10)
_cell_angle_gamma 90.00
_cell_formula_units_Z 4
_cell_length_a 10.17370(10)
_cell_length_b 13.91270(10)
_cell_length_c 8.73360(10)
_cell_measurement_reflns_used 8192
_cell_measurement_temperature 193(2)
_cell_measurement_theta_max 26.4
_cell_measurement_theta_min 2.0
_cell_volume 1181.94(2)
_computing_cell_refinement 'Siemens SAINT'
_computing_data_collection 'Siemens SMART'
_computing_data_reduction 'Siemens SAINT'
_computing_molecular_graphics 'SHELXTL (Sheldrick, 1995)'
_computing_publication_material 'SHELXTL (Sheldrick, 1995)'
_computing_structure_refinement 'SHELXTL (Sheldrick, 1995)'
_computing_structure_solution 'SHELXTL (Sheldrick, 1995)'
_diffrn_ambient_temperature 193(2)
_diffrn_measurement_device 'Siemens CCD'
_diffrn_measurement_method '\w scans'
_diffrn_radiation_monochromator graphite
_diffrn_radiation_source 'fine-focus sealed tube'
_diffrn_radiation_type MoK\a
_diffrn_radiation_wavelength 0.71073
_diffrn_reflns_av_R_equivalents 0.045
_diffrn_reflns_av_sigmaI/netI 0.024
_diffrn_reflns_limit_h_max 13
_diffrn_reflns_limit_h_min -14
_diffrn_reflns_limit_k_max 18
_diffrn_reflns_limit_k_min -19
_diffrn_reflns_limit_l_max 12
_diffrn_reflns_limit_l_min -12
_diffrn_reflns_number 17306
_diffrn_reflns_theta_max 28.00
_diffrn_reflns_theta_min 2.09
_diffrn_standards_decay_% 0
_diffrn_standards_interval_count 'see text'
_diffrn_standards_number 'see text'
_exptl_absorpt_coefficient_mu 0.229
_exptl_absorpt_correction_type none
_exptl_crystal_colour colorless
_exptl_crystal_density_diffrn 1.361
_exptl_crystal_density_meas ?
_exptl_crystal_density_method .
_exptl_crystal_description plates
_exptl_crystal_F_000 512
_exptl_crystal_size_max 0.33
_exptl_crystal_size_mid 0.33
_exptl_crystal_size_min 0.08
_refine_diff_density_max 0.28
_refine_diff_density_min -0.38
_refine_ls_extinction_method none
_refine_ls_goodness_of_fit_all 1.04
_refine_ls_goodness_of_fit_obs 1.06
_refine_ls_hydrogen_treatment 'riding model, see text'
_refine_ls_matrix_type full
_refine_ls_number_parameters 156
_refine_ls_number_reflns 2844
_refine_ls_number_restraints 0
_refine_ls_restrained_S_all 1.04
_refine_ls_restrained_S_obs 1.06
_refine_ls_R_factor_all 0.043
_refine_ls_R_factor_obs 0.033
_refine_ls_shift/esd_max 0.00
_refine_ls_shift/esd_mean 0.00
_refine_ls_structure_factor_coef Fsqd
_refine_ls_weighting_details 'w=1/[\s^2^(Fo^2^)+(0.0533P)^2^+0.2884P] where P=(Fo^2^+2Fc^2^)/3'
_refine_ls_weighting_scheme calc
_refine_ls_wR_factor_all 0.097
_refine_ls_wR_factor_obs 0.089
_reflns_number_observed 2398
_reflns_number_total 2855
_reflns_observed_criterion >2sigma(I)
_cod_data_source_file bk1251.cif
_cod_data_source_block cds9396
_cod_depositor_comments
;
The following automatic conversions were performed:
'_symmetry_cell_setting' value 'Monoclinic' changed to 'monoclinic'
according to '/home/saulius/struct/CIF-dictionaries/cif_core.dic'
dictionary named 'cif_core.dic' version 2.4.1 from 2010-06-29.

Automatic conversion script
Id: cif_fix_enum 1527 2010-12-29 10:47:43Z saulius 

The following automatic conversions were performed:

'_symmetry_cell_setting' value 'Monoclinic' changed to 'monoclinic'
according to /home/saulius/struct/CIF-dictionaries/cif_core.dic
dictionary named 'cif_core.dic' version 2.4.1 from 2010-06-29.

Automatic conversion script
Id: cif_fix_values 1715 2011-07-08 13:25:40Z adriana 

The following automatic conversions were performed:

'_refine_ls_weighting_scheme' value 'calc
w=1/[\s^2^(Fo^2^)+(0.0533P)^2^+0.2884P] where P=(Fo^2^+2Fc^2^)/3' was
changed to 'calc'. New tag '_refine_ls_weighting_details' was
created. The value of the new tag was set to
'w=1/[\s^2^(Fo^2^)+(0.0533P)^2^+0.2884P] where P=(Fo^2^+2Fc^2^)/3'.

Automatic conversion script
Id: cif_fix_values 3143 2015-03-26 13:38:13Z robertas 
;
_cod_original_sg_symbol_H-M 'P 21/c'
_cod_database_code 2101912

loop_
_symmetry_equiv_pos_as_xyz
'x, y, z'
'-x, y+1/2, -z+1/2'
'-x, -y, -z'
'x, -y-1/2, z-1/2'

loop_
_atom_site_aniso_label
_atom_site_aniso_U_11
_atom_site_aniso_U_22
_atom_site_aniso_U_33
_atom_site_aniso_U_12
_atom_site_aniso_U_13
_atom_site_aniso_U_23
P 0.0327(2) 0.0271(2) 0.0225(2) -0.00324(13) 0.00726(13) -0.00062(12)
O1 0.0577(7) 0.0356(5) 0.0246(5) -0.0085(5) 0.0131(4) -0.0026(4)
O2 0.0344(5) 0.0453(6) 0.0320(5) -0.0091(4) 0.0082(4) 0.0015(4)
O3 0.0430(6) 0.0285(5) 0.0346(5) 0.0023(4) 0.0064(4) -0.0005(4)
O4 0.0339(5) 0.0340(5) 0.0332(5) 0.0074(4) 0.0065(4) -0.0045(4)
C1 0.0307(6) 0.0281(6) 0.0243(6) 0.0008(5) 0.0059(5) -0.0020(5)
C2 0.0280(6) 0.0275(6) 0.0279(6) 0.0015(5) 0.0036(5) -0.0024(5)
C3 0.0296(6) 0.0265(6) 0.0266(6) 0.0009(5) 0.0024(5) -0.0027(5)
C4 0.0312(6) 0.0242(6) 0.0273(6) -0.0017(5) 0.0041(5) -0.0030(5)
C5 0.0380(7) 0.0258(6) 0.0273(6) -0.0018(5) 0.0031(5) -0.0014(5)
C6 0.0473(8) 0.0311(7) 0.0314(7) -0.0093(6) 0.0109(6) -0.0020(6)
C7 0.0365(7) 0.0379(8) 0.0494(9) -0.0068(6) 0.0168(7) -0.0054(7)
C8 0.0314(7) 0.0366(8) 0.0584(10) 0.0024(6) 0.0068(7) 0.0052(7)
C9 0.0345(7) 0.0302(7) 0.0422(8) -0.0005(6) 0.0061(6) 0.0074(6)
C10 0.0532(9) 0.0602(11) 0.0394(8) -0.0126(8) 0.0241(7) -0.0008(8)
C11 0.0833(13) 0.0298(8) 0.0443(9) 0.0093(8) 0.0176(9) -0.0003(7)

loop_
_atom_site_label
_atom_site_fract_x
_atom_site_fract_y
_atom_site_fract_z
_atom_site_U_iso_or_equiv
_atom_site_thermal_displace_type
_atom_site_calc_flag
_atom_site_refinement_flags
_atom_site_occupancy
_atom_site_type_symbol
P 0.74820(3) 0.61485(2) 1.01623(4) 0.02763(11) Uani d . 1 P
O1 0.73111(12) 0.61813(7) 0.84361(11) 0.0391(3) Uani d . 1 O
O2 0.60624(10) 0.59241(8) 1.04464(12) 0.0375(2) Uani d . 1 O
O3 0.85381(11) 0.53720(7) 1.11083(12) 0.0364(2) Uani d . 1 O
O4 0.72418(10) 0.79733(7) 1.06580(12) 0.0344(2) Uani d . 1 O
H4 0.7122(15) 0.8302(8) 1.14126(14) 0.052 Uiso calc R 1 H
C1 0.81847(13) 0.72243(9) 1.1289(2) 0.0281(3) Uani d . 1 C
H1 0.82204(15) 0.7121(2) 1.2435(19) 0.034 Uiso calc R 1 H
C2 0.96136(13) 0.74285(10) 1.1218(2) 0.0288(3) Uani d . 1 C
H2 1.0302(12) 0.6966(8) 1.1656(8) 0.035 Uiso calc R 1 H
C3 0.99761(13) 0.82129(10) 1.0582(2) 0.0288(3) Uani d . 1 C
H3 0.9295(12) 0.8664(8) 1.0162(8) 0.035 Uiso calc R 1 H
C4 1.13692(13) 0.84310(9) 1.0485(2) 0.0285(3) Uani d . 1 C
C5 1.15417(15) 0.91499(10) 0.9441(2) 0.0318(3) Uani d . 1 C
H5 1.0775(14) 0.9505(7) 0.8849(11) 0.038 Uiso calc R 1 H
C6 1.2830(2) 0.93475(11) 0.9264(2) 0.0367(3) Uani d . 1 C
H6 1.2930(3) 0.9846(9) 0.8521(14) 0.044 Uiso calc R 1 H
C7 1.3968(2) 0.88386(11) 1.0141(2) 0.0404(3) Uani d . 1 C
H7 1.4844(18) 0.8965(3) 1.0009(3) 0.048 Uiso calc R 1 H
C8 1.3820(2) 0.81399(12) 1.1216(2) 0.0435(4) Uani d . 1 C
H8 1.4635(16) 0.7785(7) 1.1861(13) 0.052 Uiso calc R 1 H
C9 1.25393(15) 0.79390(11) 1.1387(2) 0.0367(3) Uani d . 1 C
H9 1.2455(2) 0.7471(9) 1.2112(15) 0.044 Uiso calc R 1 H
C10 0.5958(2) 0.57041(14) 1.2032(2) 0.0487(4) Uani d . 1 C
H10A 0.5024(4) 0.5485(9) 1.1947(2) 0.073 Uiso calc R 1 H
H10B 0.6164(14) 0.6282(3) 1.2701(5) 0.073 Uiso calc R 1 H
H10C 0.6616(10) 0.5197(7) 1.2518(7) 0.073 Uiso calc R 1 H
C11 0.8478(2) 0.43999(12) 1.0505(2) 0.0527(5) Uani d . 1 C
H11A 0.9285(7) 0.4041(3) 1.1135(11) 0.079 Uiso calc R 1 H
H11B 0.8469(14) 0.44140(12) 0.9380(5) 0.079 Uiso calc R 1 H
H11C 0.7641(7) 0.4086(3) 1.0592(15) 0.079 Uiso calc R 1 H

loop_
_atom_type_symbol
_atom_type_description
_atom_type_scat_dispersion_real
_atom_type_scat_dispersion_imag
_atom_type_scat_source
C C 0.0033 0.0016 'International Tables Vol C Tables 4.2.6.8 and 6.1.1.4'
H H 0.0000 0.0000 'International Tables Vol C Tables 4.2.6.8 and 6.1.1.4'
O O 0.0106 0.0060 'International Tables Vol C Tables 4.2.6.8 and 6.1.1.4'
P P 0.1023 0.0942 'International Tables Vol C Tables 4.2.6.8 and 6.1.1.4'

loop_
_geom_angle_atom_site_label_1
_geom_angle_atom_site_label_2
_geom_angle_atom_site_label_3
_geom_angle
_geom_angle_publ_flag
O1 P O2 109.38(6) yes
O1 P O3 114.67(6) yes
O2 P O3 107.39(6) yes
O1 P C1 116.11(6) yes
O2 P C1 108.22(6) yes
O3 P C1 100.42(6) yes
C10 O2 P 121.42(10) yes
C11 O3 P 120.04(10) yes
O4 C1 C2 113.52(11) yes
O4 C1 P 106.34(8) yes
C2 C1 P 111.43(9) yes
C3 C2 C1 124.43(12) yes
C2 C3 C4 125.68(13) yes
C5 C4 C9 117.93(13) yes
C5 C4 C3 119.37(12) yes
C9 C4 C3 122.69(12) yes
C6 C5 C4 121.05(13) yes
C7 C6 C5 120.05(14) yes
C6 C7 C8 119.63(14) yes
C9 C8 C7 120.40(15) yes
C8 C9 C4 120.89(14) yes

loop_
_geom_bond_atom_site_label_1
_geom_bond_atom_site_label_2
_geom_bond_distance
_geom_bond_publ_flag
P O1 1.4668(10) yes
P O2 1.5668(10) yes
P O3 1.5761(10) yes
P C1 1.8186(13) yes
O2 C10 1.452(2) yes
O3 C11 1.446(2) yes
O4 C1 1.414(2) yes
C1 C2 1.500(2) yes
C2 C3 1.325(2) yes
C3 C4 1.476(2) yes
C4 C5 1.399(2) yes
C4 C9 1.399(2) yes
C5 C6 1.392(2) yes
C6 C7 1.381(2) yes
C7 C8 1.390(2) yes
C8 C9 1.383(2) yes

loop_
_geom_torsion_atom_site_label_1
_geom_torsion_atom_site_label_2
_geom_torsion_atom_site_label_3
_geom_torsion_atom_site_label_4
_geom_torsion
O1 P O2 C10 170.49(12)
O3 P O2 C10 45.47(13)
C1 P O2 C10 -62.15(13)
O1 P O3 C11 -47.26(14)
O2 P O3 C11 74.50(13)
C1 P O3 C11 -172.49(12)
O1 P C1 O4 61.60(11)
O2 P C1 O4 -61.80(10)
O3 P C1 O4 -174.16(8)
O1 P C1 C2 -62.59(11)
O2 P C1 C2 174.02(9)
O3 P C1 C2 61.66(10)
O4 C1 C2 C3 -2.2(2)
P C1 C2 C3 117.81(13)
C1 C2 C3 C4 -179.58(12)
C2 C3 C4 C5 163.75(13)
C2 C3 C4 C9 -15.5(2)
C9 C4 C5 C6 2.1(2)
C3 C4 C5 C6 -177.16(12)
C4 C5 C6 C7 -0.8(2)
C5 C6 C7 C8 -1.0(2)
C6 C7 C8 C9 1.3(3)
C7 C8 C9 C4 0.1(3)
C5 C4 C9 C8 -1.8(2)
C3 C4 C9 C8 177.48(14)

loop_
_cod_related_entry_id
_cod_related_entry_database
_cod_related_entry_code
1 ChemSpider 9130941
